data_4119716
loop_
_publ_author_name
'Jarugu Narasimha Moorthy'
'Susovan Mandal'
'Arindam Mukhopadhyay'
'Subhas Samanta'

_publ_contact_author_address
;Departmet of chemistry
Indian Institute of Technology - Kanpur
Kanpur - 208 016
INDIA
;
_publ_contact_author_email moorthy@iitk.ac.in
_publ_contact_author_fax +915122597436
_publ_contact_author_name 'Prof. J. N. Moorthy'
_publ_contact_author_phone +915122597438
_publ_section_title
;
 Helicity as a Steric Force: Stabilization and Helicity-Dependent
 Reversion of Coloredo-Quinonoid Intermediates of Helical Chromenes
;
_journal_name_full 'Journal of the American Chemical Society'
_journal_page_first 6872
_journal_page_last 6884
_journal_paper_doi 10.1021/ja312027c
_journal_volume 135
_journal_year 2013
_chemical_formula_moiety 'C36 H25 N O'
_chemical_formula_sum 'C36 H25 N O'
_chemical_formula_weight 487.57
_chemical_name_systematic
;
 ?
;
_space_group_IT_number 2
_symmetry_cell_setting triclinic
_symmetry_space_group_name_Hall '-P 1'
_symmetry_space_group_name_H-M 'P -1'
_atom_sites_solution_hydrogens geom
_atom_sites_solution_primary direct
_atom_sites_solution_secondary difmap
_audit_creation_method SHELXL-97
_cell_angle_alpha 106.904(5)
_cell_angle_beta 93.838(4)
_cell_angle_gamma 103.923(3)
_cell_formula_units_Z 4
_cell_length_a 9.5395(13)
_cell_length_b 13.997(2)
_cell_length_c 20.338(4)
_cell_measurement_temperature 100(2)
_cell_volume 2494.4(7)
_computing_cell_refinement 'Bruker SAINT'
_computing_data_collection 'Bruker APEX'
_computing_data_reduction 'Bruker SAINT'
_computing_molecular_graphics 'SHELXL 5.1, XP (Sheldrick, 1994)'
_computing_publication_material SHELXS-97
_computing_structure_refinement 'SHELXL-97 (Sheldrick, 2008)'
_computing_structure_solution 'SHELXS-97 (Sheldrick, 2008)'
_diffrn_ambient_temperature 100(2)
_diffrn_measured_fraction_theta_full 0.970
_diffrn_measured_fraction_theta_max 0.970
_diffrn_measurement_device_type 'Bruker SMART APEX'
_diffrn_measurement_method 'phi and omega scans'
_diffrn_radiation_monochromator graphite
_diffrn_radiation_source 'fine-focus sealed tube'
_diffrn_radiation_type MoK\a
_diffrn_radiation_wavelength 0.71073
_diffrn_reflns_av_R_equivalents 0.0328
_diffrn_reflns_av_sigmaI/netI 0.0848
_diffrn_reflns_limit_h_max 11
_diffrn_reflns_limit_h_min -11
_diffrn_reflns_limit_k_max 14
_diffrn_reflns_limit_k_min -16
_diffrn_reflns_limit_l_max 24
_diffrn_reflns_limit_l_min -12
_diffrn_reflns_number 13029
_diffrn_reflns_theta_full 25.50
_diffrn_reflns_theta_max 25.50
_diffrn_reflns_theta_min 1.60
_exptl_absorpt_coefficient_mu 0.077
_exptl_absorpt_correction_type none
_exptl_crystal_colour red
_exptl_crystal_density_diffrn 1.298
_exptl_crystal_description cuboidal
_exptl_crystal_F_000 1024
_exptl_crystal_size_max 0.23
_exptl_crystal_size_mid 0.17
_exptl_crystal_size_min 0.12
_refine_diff_density_max 0.501
_refine_diff_density_min -0.226
_refine_diff_density_rms 0.054
_refine_ls_extinction_method none
_refine_ls_goodness_of_fit_ref 0.985
_refine_ls_hydrogen_treatment constr
_refine_ls_matrix_type full
_refine_ls_number_parameters 687
_refine_ls_number_reflns 9009
_refine_ls_number_restraints 0
_refine_ls_restrained_S_all 0.985
_refine_ls_R_factor_all 0.1079
_refine_ls_R_factor_gt 0.0610
_refine_ls_shift/su_max 0.009
_refine_ls_shift/su_mean 0.001
_refine_ls_structure_factor_coef Fsqd
_refine_ls_weighting_details 'calc w=1/[\s^2^(Fo^2^)+(0.0820P)^2^+0.0000P] where P=(Fo^2^+2Fc^2^)/3'
_refine_ls_weighting_scheme calc
_refine_ls_wR_factor_gt 0.1395
_refine_ls_wR_factor_ref 0.1708
_reflns_number_gt 5506
_reflns_number_total 9009
_reflns_threshold_expression >2sigma(I)
_cod_data_source_file ja312027c_si_008.cif
_cod_data_source_block 4MeQ
_cod_original_cell_volume 2494.3(7)
_cod_database_code 4119716

loop_
_symmetry_equiv_pos_as_xyz
'x, y, z'
'-x, -y, -z'

loop_
_atom_site_label
_atom_site_type_symbol
_atom_site_fract_x
_atom_site_fract_y
_atom_site_fract_z
_atom_site_U_iso_or_equiv
_atom_site_adp_type
_atom_site_occupancy
_atom_site_symmetry_multiplicity
_atom_site_calc_flag
_atom_site_refinement_flags
O1 O 0.7855(2) 0.32901(15) 0.40664(10) 0.0357(5) Uani 1 1 d .
O2 O 0.1405(2) 1.01116(15) 0.41974(12) 0.0419(6) Uani 1 1 d .
N1 N 0.2063(2) 0.29299(16) 0.40954(11) 0.0234(5) Uani 1 1 d .
N2 N 0.7038(2) 0.99613(17) 0.42158(12) 0.0285(6) Uani 1 1 d .
C1 C 0.5439(3) 0.27639(19) 0.34269(14) 0.0245(6) Uani 1 1 d .
C2 C 0.6548(3) 0.32669(19) 0.40742(14) 0.0246(6) Uani 1 1 d .
C3 C 0.6033(3) 0.37670(19) 0.47049(14) 0.0256(6) Uani 1 1 d .
H3 H 0.6710 0.4138 0.5102 0.031 Uiso 1 1 calc R
C4 C 0.4613(3) 0.37139(19) 0.47361(14) 0.0251(6) Uani 1 1 d .
H4 H 0.4324 0.4067 0.5144 0.030 Uiso 1 1 calc R
C5 C 0.3548(3) 0.31073(19) 0.41346(14) 0.0237(6) Uani 1 1 d .
C6 C 0.3916(3) 0.25467(19) 0.35164(14) 0.0224(6) Uani 1 1 d .
C7 C 0.2548(3) 0.19161(19) 0.30898(14) 0.0248(6) Uani 1 1 d .
C8 C 0.1439(3) 0.22347(19) 0.34517(14) 0.0245(6) Uani 1 1 d .
C9 C -0.0037(3) 0.1929(2) 0.31457(15) 0.0286(7) Uani 1 1 d .
H9 H -0.0744 0.2159 0.3392 0.034 Uiso 1 1 calc R
C10 C -0.0387(3) 0.1285(2) 0.24776(15) 0.0310(7) Uani 1 1 d .
H10 H -0.1327 0.1139 0.2247 0.037 Uiso 1 1 calc R
C11 C 0.0641(3) 0.0831(2) 0.21223(14) 0.0278(7) Uani 1 1 d .
C12 C 0.2102(3) 0.1069(2) 0.24475(14) 0.0254(6) Uani 1 1 d .
C13 C 0.0212(3) 0.0101(2) 0.14420(15) 0.0332(7) Uani 1 1 d .
H13 H -0.0724 -0.0021 0.1215 0.040 Uiso 1 1 calc R
C14 C 0.1126(3) -0.0420(2) 0.11146(16) 0.0342(7) Uani 1 1 d .
H14 H 0.0834 -0.0855 0.0658 0.041 Uiso 1 1 calc R
C15 C 0.2541(3) -0.0306(2) 0.14653(15) 0.0301(7) Uani 1 1 d .
C16 C 0.3009(3) 0.04111(19) 0.21420(14) 0.0257(6) Uani 1 1 d .
C17 C 0.3450(4) -0.0924(2) 0.11608(16) 0.0364(7) Uani 1 1 d .
H17 H 0.3172 -0.1365 0.0706 0.044 Uiso 1 1 calc R
C18 C 0.4723(3) -0.0880(2) 0.15259(16) 0.0369(7) Uani 1 1 d .
H18 H 0.5321 -0.1278 0.1316 0.044 Uiso 1 1 calc R
C19 C 0.5136(3) -0.0239(2) 0.22167(16) 0.0342(7) Uani 1 1 d .
H19 H 0.5977 -0.0244 0.2473 0.041 Uiso 1 1 calc R
C20 C 0.4305(3) 0.0395(2) 0.25171(15) 0.0284(7) Uani 1 1 d .
H20 H 0.4597 0.0822 0.2975 0.034 Uiso 1 1 calc R
C21 C 0.5987(3) 0.2727(2) 0.28151(14) 0.0273(6) Uani 1 1 d .
H21 H 0.6987 0.2816 0.2825 0.033 Uiso 1 1 calc R
C22 C 0.5147(3) 0.25637(19) 0.21648(14) 0.0265(6) Uani 1 1 d .
H22 H 0.4139 0.2423 0.2148 0.032 Uiso 1 1 calc R
C23 C 0.5689(3) 0.2596(2) 0.15667(14) 0.0264(6) Uani 1 1 d .
C24 C 0.4701(3) 0.2446(2) 0.09313(14) 0.0269(6) Uani 1 1 d .
C25 C 0.3284(3) 0.1791(2) 0.07788(15) 0.0354(7) Uani 1 1 d .
H25 H 0.2943 0.1430 0.1080 0.043 Uiso 1 1 calc R
C26 C 0.2380(3) 0.1675(2) 0.01816(16) 0.0390(8) Uani 1 1 d .
H26 H 0.1446 0.1224 0.0081 0.047 Uiso 1 1 calc R
C27 C 0.2846(3) 0.2217(2) -0.02628(15) 0.0361(7) Uani 1 1 d .
H27 H 0.2224 0.2146 -0.0657 0.043 Uiso 1 1 calc R
C28 C 0.4238(3) 0.2867(2) -0.01208(15) 0.0335(7) Uani 1 1 d .
H28 H 0.4553 0.3240 -0.0419 0.040 Uiso 1 1 calc R
C29 C 0.5175(3) 0.2971(2) 0.04606(15) 0.0319(7) Uani 1 1 d .
H29 H 0.6126 0.3392 0.0540 0.038 Uiso 1 1 calc R
C30 C 0.7267(3) 0.2767(2) 0.15064(15) 0.0307(7) Uani 1 1 d .
C31 C 0.7735(3) 0.2010(2) 0.10377(16) 0.0370(7) Uani 1 1 d .
H31 H 0.7062 0.1391 0.0775 0.044 Uiso 1 1 calc R
C32 C 0.9190(4) 0.2166(3) 0.09572(18) 0.0461(9) Uani 1 1 d .
H32 H 0.9489 0.1644 0.0649 0.055 Uiso 1 1 calc R
C33 C 1.0200(4) 0.3079(3) 0.13259(18) 0.0457(9) Uani 1 1 d .
H33 H 1.1176 0.3183 0.1264 0.055 Uiso 1 1 calc R
C34 C 0.9755(3) 0.3837(3) 0.17875(17) 0.0429(8) Uani 1 1 d .
H34 H 1.0433 0.4461 0.2037 0.051 Uiso 1 1 calc R
C35 C 0.8303(3) 0.3684(2) 0.18856(16) 0.0355(7) Uani 1 1 d .
H35 H 0.8020 0.4200 0.2208 0.043 Uiso 1 1 calc R
C36 C 0.1291(3) 0.3355(2) 0.46552(15) 0.0314(7) Uani 1 1 d .
H36A H 0.1289 0.2991 0.4989 0.047 Uiso 1 1 calc R
H36B H 0.0303 0.3276 0.4468 0.047 Uiso 1 1 calc R
H36C H 0.1771 0.4078 0.4877 0.047 Uiso 1 1 calc R
C37 C 0.3117(3) 0.9157(2) 0.37629(14) 0.0250(6) Uani 1 1 d .
C38 C 0.2702(3) 1.0101(2) 0.41674(15) 0.0300(7) Uani 1 1 d .
C39 C 0.3874(3) 1.1035(2) 0.44923(15) 0.0301(7) Uani 1 1 d .
H39 H 0.3645 1.1650 0.4707 0.036 Uiso 1 1 calc R
C40 C 0.5280(3) 1.1040(2) 0.44928(14) 0.0292(7) Uani 1 1 d .
H40 H 0.6009 1.1659 0.4685 0.035 Uiso 1 1 calc R
C41 C 0.5658(3) 1.0097(2) 0.41985(14) 0.0267(6) Uani 1 1 d .
C42 C 0.4626(3) 0.91491(19) 0.39042(14) 0.0240(6) Uani 1 1 d .
C43 C 0.5410(3) 0.8364(2) 0.37867(14) 0.0251(6) Uani 1 1 d .
C44 C 0.6909(3) 0.8919(2) 0.39595(14) 0.0287(7) Uani 1 1 d .
C45 C 0.8051(3) 0.8450(2) 0.38698(15) 0.0337(7) Uani 1 1 d .
H45 H 0.9023 0.8840 0.3986 0.040 Uiso 1 1 calc R
C46 C 0.7680(3) 0.7400(2) 0.36064(15) 0.0354(7) Uani 1 1 d .
H46 H 0.8417 0.7073 0.3506 0.042 Uiso 1 1 calc R
C47 C 0.6222(3) 0.6784(2) 0.34785(15) 0.0323(7) Uani 1 1 d .
C48 C 0.5043(3) 0.7250(2) 0.36121(14) 0.0278(6) Uani 1 1 d .
C49 C 0.5907(4) 0.5685(2) 0.32337(16) 0.0395(8) Uani 1 1 d .
H49 H 0.6668 0.5385 0.3126 0.047 Uiso 1 1 calc R
C50 C 0.4557(4) 0.5065(2) 0.31522(16) 0.0434(9) Uani 1 1 d .
H50 H 0.4384 0.4352 0.2949 0.052 Uiso 1 1 calc R
C51 C 0.3379(3) 0.5481(2) 0.33725(15) 0.0338(7) Uani 1 1 d .
C52 C 0.3622(3) 0.6583(2) 0.36177(15) 0.0301(7) Uani 1 1 d .
C53 C 0.2009(4) 0.4839(2) 0.33855(16) 0.0388(8) Uani 1 1 d .
H53 H 0.1835 0.4124 0.3197 0.047 Uiso 1 1 calc R
C54 C 0.0924(4) 0.5228(2) 0.36655(17) 0.0414(8) Uani 1 1 d .
H54 H 0.0025 0.4785 0.3666 0.050 Uiso 1 1 calc R
C55 C 0.1179(3) 0.6297(2) 0.39503(17) 0.0399(8) Uani 1 1 d .
H55 H 0.0457 0.6570 0.4154 0.048 Uiso 1 1 calc R
C56 C 0.2492(3) 0.6948(2) 0.39316(16) 0.0354(7) Uani 1 1 d .
H56 H 0.2646 0.7660 0.4134 0.042 Uiso 1 1 calc R
C57 C 0.2102(3) 0.8518(2) 0.32138(15) 0.0327(7) Uani 1 1 d .
H57 H 0.1154 0.8579 0.3221 0.039 Uiso 1 1 calc R
C58 C 0.2361(3) 0.7753(2) 0.26211(14) 0.0266(6) Uani 1 1 d .
H58 H 0.3280 0.7636 0.2636 0.032 Uiso 1 1 calc R
C59 C 0.1376(3) 0.71870(19) 0.20413(14) 0.0259(6) Uani 1 1 d .
C60 C 0.1805(3) 0.6473(2) 0.14482(15) 0.0292(7) Uani 1 1 d .
C61 C 0.2738(3) 0.5879(2) 0.15534(17) 0.0345(7) Uani 1 1 d .
H61 H 0.3097 0.5933 0.2003 0.041 Uiso 1 1 calc R
C62 C 0.3130(4) 0.5214(2) 0.09960(19) 0.0445(8) Uani 1 1 d .
H62 H 0.3741 0.4818 0.1073 0.053 Uiso 1 1 calc R
C63 C 0.2621(4) 0.5133(2) 0.0325(2) 0.0503(10) Uani 1 1 d .
H63 H 0.2887 0.4684 -0.0050 0.060 Uiso 1 1 calc R
C64 C 0.1707(4) 0.5729(3) 0.02140(18) 0.0473(9) Uani 1 1 d .
H64 H 0.1373 0.5687 -0.0236 0.057 Uiso 1 1 calc R
C65 C 0.1296(3) 0.6383(2) 0.07733(15) 0.0360(7) Uani 1 1 d .
H65 H 0.0669 0.6768 0.0695 0.043 Uiso 1 1 calc R
C66 C -0.1304(3) 0.6308(2) 0.17494(15) 0.0324(7) Uani 1 1 d .
H66 H -0.1078 0.5675 0.1615 0.039 Uiso 1 1 calc R
C67 C -0.2746(3) 0.6324(2) 0.17210(16) 0.0360(7) Uani 1 1 d .
H67 H -0.3482 0.5704 0.1580 0.043 Uiso 1 1 calc R
C68 C -0.3103(3) 0.7253(3) 0.18997(16) 0.0389(8) Uani 1 1 d .
H68 H -0.4076 0.7262 0.1887 0.047 Uiso 1 1 calc R
C69 C -0.2009(3) 0.8171(2) 0.20982(16) 0.0383(8) Uani 1 1 d .
H69 H -0.2246 0.8800 0.2207 0.046 Uiso 1 1 calc R
C70 C -0.0561(3) 0.8161(2) 0.21363(15) 0.0321(7) Uani 1 1 d .
H70 H 0.0166 0.8786 0.2271 0.039 Uiso 1 1 calc R
C71 C -0.0173(3) 0.7233(2) 0.19773(14) 0.0253(6) Uani 1 1 d .
C72 C 0.8403(3) 1.0777(2) 0.44491(17) 0.0392(8) Uani 1 1 d .
H72A H 0.8802 1.0813 0.4905 0.059 Uiso 1 1 calc R
H72B H 0.8227 1.1430 0.4464 0.059 Uiso 1 1 calc R
H72C H 0.9083 1.0627 0.4132 0.059 Uiso 1 1 calc R

loop_
_atom_site_aniso_label
_atom_site_aniso_U_11
_atom_site_aniso_U_22
_atom_site_aniso_U_33
_atom_site_aniso_U_23
_atom_site_aniso_U_13
_atom_site_aniso_U_12
O1 0.0261(12) 0.0485(12) 0.0332(12) 0.0115(10) 0.0037(9) 0.0132(10)
O2 0.0315(13) 0.0439(12) 0.0569(15) 0.0210(11) 0.0086(11) 0.0157(10)
N1 0.0233(13) 0.0260(11) 0.0230(13) 0.0088(10) 0.0065(10) 0.0081(10)
N2 0.0224(13) 0.0318(12) 0.0297(14) 0.0120(11) -0.0011(11) 0.0029(10)
C1 0.0257(16) 0.0239(13) 0.0267(16) 0.0098(12) 0.0054(12) 0.0097(12)
C2 0.0240(16) 0.0230(13) 0.0289(16) 0.0108(12) 0.0055(12) 0.0064(12)
C3 0.0266(17) 0.0241(13) 0.0237(15) 0.0061(12) -0.0005(12) 0.0051(12)
C4 0.0301(17) 0.0193(13) 0.0267(16) 0.0074(12) 0.0063(13) 0.0076(12)
C5 0.0247(16) 0.0255(13) 0.0244(15) 0.0110(12) 0.0070(12) 0.0085(12)
C6 0.0232(15) 0.0221(13) 0.0233(15) 0.0086(12) 0.0038(12) 0.0069(11)
C7 0.0258(16) 0.0264(14) 0.0253(15) 0.0124(12) 0.0035(12) 0.0076(12)
C8 0.0253(16) 0.0229(13) 0.0271(16) 0.0117(12) 0.0055(12) 0.0049(12)
C9 0.0251(16) 0.0291(14) 0.0352(18) 0.0136(14) 0.0114(13) 0.0081(12)
C10 0.0251(17) 0.0330(15) 0.0342(18) 0.0122(14) 0.0020(13) 0.0052(13)
C11 0.0277(17) 0.0262(14) 0.0272(16) 0.0107(13) 0.0014(13) 0.0013(12)
C12 0.0266(16) 0.0252(13) 0.0274(16) 0.0131(12) 0.0072(12) 0.0057(12)
C13 0.0326(18) 0.0314(15) 0.0320(17) 0.0107(14) 0.0011(14) 0.0023(13)
C14 0.042(2) 0.0268(14) 0.0274(17) 0.0053(13) 0.0013(14) 0.0019(14)
C15 0.0345(18) 0.0269(14) 0.0286(17) 0.0096(13) 0.0083(13) 0.0057(13)
C16 0.0290(16) 0.0239(13) 0.0256(16) 0.0102(12) 0.0063(13) 0.0061(12)
C17 0.049(2) 0.0292(15) 0.0284(17) 0.0039(13) 0.0093(15) 0.0109(14)
C18 0.040(2) 0.0377(17) 0.0383(19) 0.0125(15) 0.0131(15) 0.0176(15)
C19 0.0311(18) 0.0366(16) 0.0370(19) 0.0126(15) 0.0053(14) 0.0121(14)
C20 0.0335(17) 0.0242(13) 0.0282(16) 0.0077(12) 0.0084(13) 0.0090(13)
C21 0.0265(16) 0.0274(14) 0.0311(17) 0.0107(13) 0.0075(13) 0.0105(12)
C22 0.0258(16) 0.0266(14) 0.0266(16) 0.0086(12) 0.0024(12) 0.0061(12)
C23 0.0269(16) 0.0246(13) 0.0271(16) 0.0079(12) 0.0043(13) 0.0061(12)
C24 0.0275(17) 0.0295(14) 0.0250(16) 0.0103(13) 0.0063(12) 0.0073(13)
C25 0.0321(18) 0.0455(17) 0.0317(18) 0.0185(15) 0.0080(14) 0.0075(15)
C26 0.0294(18) 0.0518(19) 0.0324(18) 0.0129(16) 0.0039(14) 0.0055(15)
C27 0.0335(19) 0.0489(18) 0.0272(17) 0.0133(15) 0.0028(14) 0.0129(15)
C28 0.0399(19) 0.0378(16) 0.0262(16) 0.0140(14) 0.0075(14) 0.0117(15)
C29 0.0335(18) 0.0328(15) 0.0303(17) 0.0113(13) 0.0078(14) 0.0081(13)
C30 0.0302(17) 0.0409(16) 0.0271(16) 0.0179(14) 0.0067(13) 0.0117(14)
C31 0.0339(19) 0.0453(18) 0.0341(18) 0.0113(15) 0.0097(14) 0.0152(15)
C32 0.043(2) 0.058(2) 0.044(2) 0.0172(18) 0.0159(17) 0.0230(18)
C33 0.033(2) 0.066(2) 0.048(2) 0.0267(19) 0.0143(16) 0.0193(18)
C34 0.0318(19) 0.055(2) 0.041(2) 0.0236(17) 0.0031(15) 0.0011(16)
C35 0.0314(18) 0.0401(17) 0.0336(18) 0.0129(14) 0.0088(14) 0.0049(14)
C36 0.0300(17) 0.0336(15) 0.0310(17) 0.0076(13) 0.0099(13) 0.0113(13)
C37 0.0259(16) 0.0287(14) 0.0188(15) 0.0083(12) 0.0022(12) 0.0040(12)
C38 0.0224(17) 0.0429(17) 0.0349(17) 0.0246(14) 0.0049(13) 0.0125(14)
C39 0.0347(18) 0.0286(14) 0.0341(17) 0.0171(13) 0.0077(14) 0.0123(13)
C40 0.0354(18) 0.0234(14) 0.0271(16) 0.0106(12) 0.0018(13) 0.0025(13)
C41 0.0237(16) 0.0303(14) 0.0265(16) 0.0127(13) 0.0032(12) 0.0039(12)
C42 0.0251(16) 0.0255(13) 0.0218(15) 0.0097(12) 0.0029(12) 0.0053(12)
C43 0.0243(16) 0.0313(14) 0.0195(15) 0.0090(12) 0.0017(12) 0.0065(12)
C44 0.0263(17) 0.0379(16) 0.0257(16) 0.0131(13) 0.0031(13) 0.0120(13)
C45 0.0282(17) 0.0465(18) 0.0314(17) 0.0170(15) 0.0067(13) 0.0134(14)
C46 0.0362(19) 0.0504(19) 0.0303(17) 0.0169(15) 0.0095(14) 0.0254(16)
C47 0.0393(19) 0.0377(16) 0.0302(17) 0.0176(14) 0.0124(14) 0.0191(15)
C48 0.0321(17) 0.0331(15) 0.0230(15) 0.0117(13) 0.0023(12) 0.0146(13)
C49 0.052(2) 0.0380(17) 0.0385(19) 0.0137(15) 0.0154(16) 0.0259(17)
C50 0.069(3) 0.0259(15) 0.041(2) 0.0101(14) 0.0108(18) 0.0238(17)
C51 0.049(2) 0.0285(15) 0.0252(16) 0.0116(13) 0.0013(14) 0.0105(15)
C52 0.0375(18) 0.0294(14) 0.0266(16) 0.0095(13) 0.0013(13) 0.0153(14)
C53 0.055(2) 0.0261(15) 0.0333(18) 0.0115(14) -0.0017(16) 0.0066(15)
C54 0.043(2) 0.0360(17) 0.040(2) 0.0186(15) -0.0035(16) -0.0047(15)
C55 0.0324(19) 0.0441(18) 0.044(2) 0.0194(16) 0.0037(15) 0.0063(15)
C56 0.0364(19) 0.0286(15) 0.0409(19) 0.0120(14) 0.0049(15) 0.0073(14)
C57 0.0265(17) 0.0398(16) 0.0347(18) 0.0158(14) 0.0098(14) 0.0082(14)
C58 0.0214(16) 0.0282(14) 0.0306(17) 0.0120(13) 0.0046(13) 0.0040(12)
C59 0.0268(16) 0.0243(13) 0.0265(16) 0.0122(12) 0.0027(13) 0.0017(12)
C60 0.0183(15) 0.0296(14) 0.0312(17) 0.0052(13) 0.0027(12) -0.0030(12)
C61 0.0280(17) 0.0334(15) 0.0400(19) 0.0100(14) 0.0085(14) 0.0056(13)
C62 0.0318(19) 0.0353(17) 0.058(2) 0.0039(17) 0.0129(17) 0.0052(14)
C63 0.037(2) 0.0340(17) 0.056(2) -0.0130(17) 0.0211(18) -0.0059(15)
C64 0.0305(19) 0.054(2) 0.039(2) 0.0014(17) 0.0077(15) -0.0076(16)
C65 0.0286(18) 0.0395(16) 0.0303(18) 0.0042(14) 0.0047(14) 0.0002(14)
C66 0.0289(17) 0.0352(15) 0.0319(17) 0.0122(14) 0.0029(13) 0.0052(13)
C67 0.0248(17) 0.0448(18) 0.0339(18) 0.0166(15) -0.0011(14) -0.0027(14)
C68 0.0209(17) 0.066(2) 0.0383(19) 0.0280(17) 0.0056(14) 0.0129(16)
C69 0.0347(19) 0.0505(19) 0.0402(19) 0.0227(16) 0.0093(15) 0.0194(16)
C70 0.0286(17) 0.0357(16) 0.0325(17) 0.0136(14) 0.0043(13) 0.0061(13)
C71 0.0221(16) 0.0328(15) 0.0212(15) 0.0121(12) 0.0037(12) 0.0032(12)
C72 0.0237(17) 0.0450(18) 0.047(2) 0.0200(16) 0.0022(15) 0.0009(14)

loop_
_atom_type_symbol
_atom_type_description
_atom_type_scat_dispersion_real
_atom_type_scat_dispersion_imag
_atom_type_scat_source
C C 0.0033 0.0016 'International Tables Vol C Tables 4.2.6.8 and 6.1.1.4'
H H 0.0000 0.0000 'International Tables Vol C Tables 4.2.6.8 and 6.1.1.4'
N N 0.0061 0.0033 'International Tables Vol C Tables 4.2.6.8 and 6.1.1.4'
O O 0.0106 0.0060 'International Tables Vol C Tables 4.2.6.8 and 6.1.1.4'

loop_
_geom_angle_atom_site_label_1
_geom_angle_atom_site_label_2
_geom_angle_atom_site_label_3
_geom_angle
C5 N1 C8 107.8(2)
C5 N1 C36 125.7(2)
C8 N1 C36 126.4(2)
C44 N2 C41 108.1(2)
C44 N2 C72 125.6(2)
C41 N2 C72 126.3(2)
C21 C1 C6 126.6(3)
C21 C1 C2 115.2(3)
C6 C1 C2 117.2(2)
O1 C2 C3 121.2(2)
O1 C2 C1 121.8(2)
C3 C2 C1 117.0(2)
C4 C3 C2 122.4(3)
C3 C4 C5 119.4(3)
N1 C5 C6 110.7(2)
N1 C5 C4 126.4(2)
C6 C5 C4 122.7(2)
C5 C6 C7 105.7(2)
C5 C6 C1 118.0(2)
C7 C6 C1 136.1(2)
C8 C7 C12 117.6(2)
C8 C7 C6 106.2(2)
C12 C7 C6 136.2(3)
N1 C8 C9 127.9(3)
N1 C8 C7 109.1(2)
C9 C8 C7 122.8(3)
C10 C9 C8 117.5(3)
C9 C10 C11 121.9(3)
C12 C11 C10 120.7(3)
C12 C11 C13 118.8(3)
C10 C11 C13 120.5(3)
C11 C12 C7 116.9(2)
C11 C12 C16 118.5(2)
C7 C12 C16 124.4(2)
C14 C13 C11 122.0(3)
C13 C14 C15 120.6(3)
C16 C15 C17 119.4(3)
C16 C15 C14 119.0(3)
C17 C15 C14 121.5(3)
C15 C16 C20 117.8(3)
C15 C16 C12 119.6(3)
C20 C16 C12 122.4(2)
C18 C17 C15 120.8(3)
C17 C18 C19 120.2(3)
C20 C19 C18 120.3(3)
C19 C20 C16 121.2(3)
C1 C21 C22 125.4(3)
C23 C22 C21 125.8(3)
C22 C23 C24 120.5(3)
C22 C23 C30 123.1(3)
C24 C23 C30 116.4(2)
C25 C24 C29 117.9(3)
C25 C24 C23 121.9(2)
C29 C24 C23 120.2(3)
C26 C25 C24 120.5(3)
C27 C26 C25 120.9(3)
C26 C27 C28 119.4(3)
C27 C28 C29 120.7(3)
C28 C29 C24 120.5(3)
C31 C30 C35 118.1(3)
C31 C30 C23 119.7(3)
C35 C30 C23 122.2(3)
C32 C31 C30 120.7(3)
C33 C32 C31 120.9(3)
C32 C33 C34 119.2(3)
C33 C34 C35 120.7(3)
C34 C35 C30 120.5(3)
C57 C37 C42 127.5(3)
C57 C37 C38 114.1(2)
C42 C37 C38 117.0(2)
O2 C38 C39 120.5(3)
O2 C38 C37 122.3(3)
C39 C38 C37 117.1(2)
C40 C39 C38 121.9(3)
C39 C40 C41 120.0(3)
N2 C41 C42 110.0(2)
N2 C41 C40 126.8(2)
C42 C41 C40 122.9(3)
C41 C42 C43 106.7(2)
C41 C42 C37 117.6(2)
C43 C42 C37 135.7(2)
C44 C43 C48 117.8(2)
C44 C43 C42 105.3(2)
C48 C43 C42 136.6(3)
N2 C44 C45 126.6(3)
N2 C44 C43 109.5(2)
C45 C44 C43 123.9(3)
C46 C45 C44 117.0(3)
C45 C46 C47 122.7(3)
C46 C47 C49 120.1(3)
C46 C47 C48 120.9(3)
C49 C47 C48 119.0(3)
C47 C48 C43 116.4(3)
C47 C48 C52 118.0(2)
C43 C48 C52 125.5(2)
C50 C49 C47 122.4(3)
C49 C50 C51 120.9(3)
C53 C51 C50 121.6(3)
C53 C51 C52 119.2(3)
C50 C51 C52 119.1(3)
C56 C52 C51 116.3(3)
C56 C52 C48 124.0(2)
C51 C52 C48 119.3(3)
C54 C53 C51 122.2(3)
C53 C54 C55 119.2(3)
C56 C55 C54 120.2(3)
C55 C56 C52 122.7(3)
C37 C57 C58 126.0(3)
C59 C58 C57 125.6(3)
C58 C59 C60 120.4(3)
C58 C59 C71 122.5(3)
C60 C59 C71 117.1(2)
C65 C60 C61 118.5(3)
C65 C60 C59 120.4(3)
C61 C60 C59 121.1(3)
C62 C61 C60 120.6(3)
C61 C62 C63 120.4(3)
C62 C63 C64 119.5(3)
C65 C64 C63 120.0(3)
C64 C65 C60 120.9(3)
C67 C66 C71 120.9(3)
C68 C67 C66 120.4(3)
C67 C68 C69 119.6(3)
C68 C69 C70 120.3(3)
C69 C70 C71 121.1(3)
C70 C71 C66 117.5(3)
C70 C71 C59 122.9(2)
C66 C71 C59 119.6(2)

loop_
_geom_bond_atom_site_label_1
_geom_bond_atom_site_label_2
_geom_bond_distance
O1 C2 1.241(3)
O2 C38 1.246(3)
N1 C5 1.370(3)
N1 C8 1.375(3)
N1 C36 1.457(3)
N2 C44 1.370(3)
N2 C41 1.374(3)
N2 C72 1.453(4)
C1 C21 1.374(4)
C1 C6 1.447(4)
C1 C2 1.504(4)
C2 C3 1.450(4)
C3 C4 1.346(4)
C4 C5 1.437(4)
C5 C6 1.392(4)
C6 C7 1.443(4)
C7 C8 1.414(4)
C7 C12 1.441(4)
C8 C9 1.411(4)
C9 C10 1.361(4)
C10 C11 1.421(4)
C11 C12 1.419(4)
C11 C13 1.423(4)
C12 C16 1.451(4)
C13 C14 1.355(4)
C14 C15 1.434(4)
C15 C16 1.414(4)
C15 C17 1.416(4)
C16 C20 1.417(4)
C17 C18 1.359(4)
C18 C19 1.399(4)
C19 C20 1.370(4)
C21 C22 1.428(4)
C22 C23 1.362(4)
C23 C24 1.479(4)
C23 C30 1.486(4)
C24 C25 1.395(4)
C24 C29 1.403(4)
C25 C26 1.387(4)
C26 C27 1.371(4)
C27 C28 1.374(4)
C28 C29 1.383(4)
C30 C31 1.389(4)
C30 C35 1.390(4)
C31 C32 1.380(4)
C32 C33 1.370(5)
C33 C34 1.371(4)
C34 C35 1.386(4)
C37 C57 1.357(4)
C37 C42 1.453(4)
C37 C38 1.498(4)
C38 C39 1.446(4)
C39 C40 1.339(4)
C40 C41 1.423(4)
C41 C42 1.385(4)
C42 C43 1.446(4)
C43 C44 1.418(4)
C43 C48 1.442(4)
C44 C45 1.398(4)
C45 C46 1.355(4)
C46 C47 1.411(4)
C47 C49 1.420(4)
C47 C48 1.433(4)
C48 C52 1.452(4)
C49 C50 1.338(5)
C50 C51 1.426(4)
C51 C53 1.404(4)
C51 C52 1.431(4)
C52 C56 1.413(4)
C53 C54 1.365(5)
C54 C55 1.390(4)
C55 C56 1.371(4)
C57 C58 1.441(4)
C58 C59 1.361(4)
C59 C60 1.477(4)
C59 C71 1.493(4)
C60 C65 1.384(4)
C60 C61 1.402(4)
C61 C62 1.378(4)
C62 C63 1.381(5)
C63 C64 1.393(5)
C64 C65 1.383(4)
C66 C67 1.379(4)
C66 C71 1.402(4)
C67 C68 1.376(4)
C68 C69 1.379(4)
C69 C70 1.381(4)
C70 C71 1.391(4)
